data_1526617
loop_
_publ_author_name
'Khranenko, S.P.'
'Baidina, I.A.'
'Gromilov, S.A.'
'Belyaev, A.V.'

_publ_section_title
;
 Synthesis and crystal structure of Na2 (Pd (N O3)4)
;
_journal_name_full 'Zhurnal Strukturnoi Khimii (Issue-No. from 1981)'
_journal_page_first 862
_journal_page_last 866
_journal_volume 41
_journal_year 2000
_chemical_formula_sum 'N4 Na2 O12 Pd'
_chemical_name_systematic 'Na2 (Pd (N O3)4)'
_space_group_IT_number 14
_symmetry_space_group_name_Hall '-P 2ybc'
_symmetry_space_group_name_H-M 'P 1 21/c 1'
_cell_angle_alpha 90
_cell_angle_beta 91.67
_cell_angle_gamma 90
_cell_formula_units_Z 2
_cell_length_a 7.093
_cell_length_b 7.782
_cell_length_c 8.994
_cell_volume 496.237
_citation_journal_id_ASTM ZSTKAI
_cod_data_source_file Khranenko_ZSTKAI_2000_866.cif
_cod_data_source_block N4Na2O12Pd1
_cod_original_cell_volume 496.2375
_cod_original_formula_sum 'N4 Na2 O12 Pd1'
_cod_database_code 1526617

loop_
_symmetry_equiv_pos_as_xyz
x,y,z
-x,y+1/2,-z+1/2
-x,-y,-z
x,-y-1/2,z-1/2

loop_
_atom_site_label
_atom_site_type_symbol
_atom_site_fract_x
_atom_site_fract_y
_atom_site_fract_z
_atom_site_occupancy
_atom_site_U_iso_or_equiv
Pd1 Pd+2 0.5 0 0 1 0.0
N1 N+5 0.354 0.1063 0.2767 1 0.0
O4 O-2 0.6776 0.1972 -0.0327 1 0.0
O5 O-2 0.9152 0.343 0.0489 1 0.0
O3 O-2 0.4465 -0.0183 0.3199 1 0.0
O1 O-2 0.3525 0.1488 0.1358 1 0.0
N2 N+5 0.8163 0.2132 0.0635 1 0.0
Na1 Na+1 0.2232 0.4379 0.1182 1 0.0
O6 O-2 0.8441 0.1058 0.1583 1 0.0
O2 O-2 0.2581 0.1963 0.3576 1 0.0
